data_9002206
loop_
_publ_author_name
'Garvie, L. A. J.'
'Devouard, B.'
'Groy, T. L.'
'Camara, F.'
'Buseck, P. R.'

_publ_section_title
;Crystal structure of kanemite, NaHSi2O5.3H2O, from the Aris phonolite,
 Namibia
;
_journal_name_full 'American Mineralogist'
_journal_page_first 1170
_journal_page_last 1175
_journal_volume 84
_journal_year 1999
_chemical_formula_sum 'H8 Na O8 Si2'
_chemical_name_mineral Kanemite
_space_group_IT_number 60
_symmetry_space_group_name_Hall '-P 2n 2ab'
_symmetry_space_group_name_H-M 'P b c n'
_cell_angle_alpha 90
_cell_angle_beta 90
_cell_angle_gamma 90
_cell_length_a 4.946
_cell_length_b 20.502
_cell_length_c 7.275
_cell_formula_units_Z 4
_cell_volume 737.706
_database_code_amcsd 0002274
_exptl_crystal_density_diffrn 1.938
_cod_original_formula_sum 'Si2 Na O8 H8'
_cod_database_code 9002206

loop_
_space_group_symop_operation_xyz
x,y,z
x,-y,1/2+z
-x,y,1/2-z
1/2-x,1/2+y,z
1/2+x,1/2-y,-z
1/2+x,1/2+y,1/2-z
1/2-x,1/2-y,1/2+z
-x,-y,-z

loop_
_atom_site_aniso_label
_atom_site_aniso_U_11
_atom_site_aniso_U_22
_atom_site_aniso_U_33
_atom_site_aniso_U_12
_atom_site_aniso_U_13
_atom_site_aniso_U_23
Si 0.00100 0.00180 0.00110 0.00000 0.00010 0.00020
Na 0.00340 0.00290 0.00250 0.00000 0.00000 0.00000
O1 0.00330 0.00420 0.00140 0.00000 0.00040 0.00000
O2 0.00310 0.00230 0.00140 0.00030 0.00000 0.00030
O3 0.00110 0.00250 0.00430 -0.00080 -0.00010 -0.00010
O4 0.00370 0.00230 0.00390 -0.00020 0.00010 -0.00010
O5 0.00290 0.00600 0.01110 0.00000 0.00030 0.00000

loop_
_atom_site_label
_atom_site_fract_x
_atom_site_fract_y
_atom_site_fract_z
_atom_site_U_iso_or_equiv
Si 0.04970 0.29250 0.03910 ?
Na 0.50000 0.51150 -0.25000 ?
O1 0.00000 0.31280 0.25000 ?
O2 0.00420 0.35710 -0.07900 ?
O3 -0.14380 0.23260 -0.01810 ?
O4 0.48760 0.57540 0.02670 ?
O5 0.00000 0.54110 -0.25000 ?
H2A 0.01930 0.37950 -0.19890 0.03600
H4A 0.64500 0.40200 -0.05100 0.06500
H4B 0.36400 0.40600 -0.04300 0.08500
H5A 0.00670 0.50710 -0.33470 0.17000

loop_
_cod_related_entry_id
_cod_related_entry_database
_cod_related_entry_code
1 AMCSD 0002274
